data_7219497
loop_
_publ_author_name
'\/Laszcz, M.'
'Trzci\'nska, K.'
'Witkowska, A.'
'Lipiec-Abramska, E.'
'Szczepek, W. J.'

_publ_section_title
;
 Phase transition studies of dutasteride crystalline forms
;
_journal_issue 11
_journal_name_full CrystEngComm
_journal_page_first 2346
_journal_paper_doi 10.1039/C5CE00036J
_journal_volume 17
_journal_year 2015
_chemical_absolute_configuration ad
_chemical_formula_moiety 'C27 H30 F6 N2 O2'
_chemical_formula_sum 'C27 H30 F6 N2 O2'
_chemical_formula_weight 528.53
_chemical_name_systematic
;
 ? 
;
_space_group_crystal_system orthorhombic
_space_group_IT_number 19
_space_group_name_Hall 'P 2ac 2ab'
_space_group_name_H-M_alt 'P 21 21 21'
_symmetry_space_group_name_Hall 'P 2ac 2ab'
_symmetry_space_group_name_H-M 'P 21 21 21'
_atom_sites_solution_hydrogens geom
_atom_sites_solution_primary direct
_atom_sites_solution_secondary difmap
_audit_block_doi 10.5517/cc13mwcz
_audit_creation_date 2014-10-13
_audit_creation_method
;
Olex2 1.2
(compiled 2014.07.22 svn.r2960 for OlexSys, GUI svn.r4862)
;
_audit_update_record
;
2014-10-31 deposited with the CCDC.
2015-02-04 downloaded from the CCDC.
;
_cell_angle_alpha 90.00
_cell_angle_beta 90.00
_cell_angle_gamma 90.00
_cell_formula_units_Z 4
_cell_length_a 7.48732(15)
_cell_length_b 9.95589(19)
_cell_length_c 33.0328(8)
_cell_measurement_temperature 100(2)
_cell_volume 2462.36(9)
_computing_molecular_graphics 'Olex2 (Dolomanov et al., 2009)'
_computing_publication_material 'Olex2 (Dolomanov et al., 2009)'
_computing_structure_refinement 'XL (Sheldrick, 2008)'
_computing_structure_solution 'ShelXS (Sheldrick, 2008)'
_diffrn_ambient_temperature 100.01(10)
_diffrn_measured_fraction_theta_full 0.994
_diffrn_measured_fraction_theta_max 0.994
_diffrn_radiation_monochromator graphite
_diffrn_radiation_type CuK\a
_diffrn_radiation_wavelength 1.54184
_diffrn_reflns_av_R_equivalents 0.0305
_diffrn_reflns_av_unetI/netI 0.0394
_diffrn_reflns_limit_h_max 9
_diffrn_reflns_limit_h_min -9
_diffrn_reflns_limit_k_max 10
_diffrn_reflns_limit_k_min -12
_diffrn_reflns_limit_l_max 41
_diffrn_reflns_limit_l_min -39
_diffrn_reflns_number 12099
_diffrn_reflns_theta_full 76.80
_diffrn_reflns_theta_max 76.80
_diffrn_reflns_theta_min 2.68
_diffrn_source 'fine-focus sealed tube'
_exptl_absorpt_coefficient_mu 1.038
_exptl_crystal_density_diffrn 1.426
_exptl_crystal_density_method 'not measured'
_exptl_crystal_F_000 1104
_refine_diff_density_max 0.297
_refine_diff_density_min -0.200
_refine_diff_density_rms 0.041
_refine_ls_abs_structure_details 'Flack H D (1983), Acta Cryst. A39, 876-881'
_refine_ls_abs_structure_Flack 0.04(12)
_refine_ls_extinction_method none
_refine_ls_goodness_of_fit_ref 1.040
_refine_ls_hydrogen_treatment mixed
_refine_ls_matrix_type full
_refine_ls_number_parameters 376
_refine_ls_number_reflns 5038
_refine_ls_number_restraints 59
_refine_ls_restrained_S_all 1.060
_refine_ls_R_factor_all 0.0465
_refine_ls_R_factor_gt 0.0367
_refine_ls_shift/su_max 0.001
_refine_ls_shift/su_mean 0.000
_refine_ls_structure_factor_coef Fsqd
_refine_ls_weighting_details 'calc w=1/[\s^2^(Fo^2^)+(0.0413P)^2^+0.2958P] where P=(Fo^2^+2Fc^2^)/3'
_refine_ls_weighting_scheme calc
_refine_ls_wR_factor_gt 0.0824
_refine_ls_wR_factor_ref 0.0869
_reflns_number_gt 4371
_reflns_number_total 5038
_reflns_threshold_expression >2sigma(I)
_cod_data_source_file c5ce00036j2.cif
_cod_data_source_block exp_272
_cod_depositor_comments 'Adding full bibliography for 7219497.cif.'
_cod_database_code 7219497
_olex2_refinement_description
;
1. Fixed Uiso
 At 1.2 times of:
  All C(H) groups, All C(H,H) groups, All N(H) groups
 At 1.5 times of:
  All C(H,H,H) groups
2. Restrained distances
 N1-H1
 0.86 with sigma of 0.02
 F6-C27 \\sim F5-C27 \\sim F4-C27 \\sim F5A-C27A \\sim F4A-C27A \\sim F6A-C27A
 with sigma of 0.02
 C27A-C24 \\sim C27-C24
 with sigma of 0.02
3. Uiso/Uaniso restraints and constraints
F5 \\sim F6 \\sim F4 \\sim F6A \\sim F5A \\sim F4A: within 1.7A with sigma of
0.01 and sigma for terminal atoms of 0.02
C27 \\sim C27A: within 1.7A with sigma of 0.01 and sigma for terminal atoms of
0.02
4. Others
 Sof(F4)=Sof(F5)=Sof(F6)=Sof(C27)=1-FVAR(1)
 Sof(F4A)=Sof(F5A)=Sof(F6A)=Sof(C27A)=FVAR(1)
5.a Ternary CH refined with riding coordinates:
 C5(H5), C8(H8), C9(H9), C13(H13), C16(H16)
5.b Secondary CH2 refined with riding coordinates:
 C6(H6A,H6B), C7(H7A,H7B), C10(H10A,H10B), C11(H11A,H11B), C14(H14A,H14B),
 C15(H15A,H15B)
5.c Aromatic/amide H refined with riding coordinates:
 N2(H2), C2(H2A), C3(H3), C22(H22), C23(H23), C25(H25)
5.d Idealised Me refined as rotating group:
 C17(H17A,H17B,H17C), C18(H18A,H18B,H18C)
;
_olex2_submission_special_instructions 'No special instructions were received'

loop_
_space_group_symop_id
_space_group_symop_operation_xyz
1 'x, y, z'
2 '-x+1/2, -y, z+1/2'
3 'x+1/2, -y+1/2, -z'
4 '-x, y+1/2, -z+1/2'

loop_
_atom_site_label
_atom_site_type_symbol
_atom_site_fract_x
_atom_site_fract_y
_atom_site_fract_z
_atom_site_U_iso_or_equiv
_atom_site_adp_type
_atom_site_occupancy
_atom_site_calc_flag
_atom_site_disorder_assembly
_atom_site_disorder_group
_atom_site_refinement_flags_posn
F1 F 0.84337(17) 0.10889(14) 0.32457(4) 0.0346(3) Uani 1 d . . .
F2 F 0.71775(17) -0.01416(15) 0.36962(4) 0.0347(3) Uani 1 d . . .
F3 F 0.86831(18) -0.10536(14) 0.32167(4) 0.0378(3) Uani 1 d . . .
F4 F 0.1206(13) 0.0901(9) 0.2059(3) 0.084(3) Uani 0.226(4) d A 2 .
F4A F 0.0341(3) -0.1682(2) 0.24000(7) 0.0496(7) Uani 0.774(4) d A 1 .
F5 F 0.134(2) -0.1114(16) 0.2004(5) 0.085(5) Uani 0.226(4) d A 2 .
F5A F 0.1557(5) -0.0501(4) 0.19382(9) 0.0577(12) Uani 0.774(4) d A 1 .
F6 F -0.0182(14) -0.0446(18) 0.2446(3) 0.084(4) Uani 0.226(4) d A 2 .
F6A F -0.0074(3) 0.0423(3) 0.24027(9) 0.0472(7) Uani 0.774(4) d A 1 .
O1 O 0.10259(19) 1.26828(15) 0.49412(5) 0.0323(4) Uani 1 d . . .
O2 O 0.2013(2) 0.29108(16) 0.33455(6) 0.0373(4) Uani 1 d . . .
N1 N 0.2937(2) 1.09984(16) 0.47988(5) 0.0201(3) Uani 1 d . . D
H1 H 0.383(3) 1.149(2) 0.4873(7) 0.024 Uiso 1 d . . DR
N2 N 0.4744(2) 0.18928(15) 0.33688(5) 0.0179(3) Uani 1 d . . .
H2 H 0.5814 0.1967 0.3477 0.021 Uiso 1 calc . . R
C1 C 0.1298(3) 1.15158(19) 0.48247(7) 0.0225(4) Uani 1 d . . .
C2 C -0.0179(3) 1.06220(19) 0.46915(6) 0.0223(4) Uani 1 d . . .
H2A H -0.1375 1.0840 0.4762 0.027 Uiso 1 calc . . R
C3 C 0.0148(2) 0.95188(19) 0.44752(6) 0.0193(4) Uani 1 d . . .
H3 H -0.0822 0.8966 0.4394 0.023 Uiso 1 calc . . R
C4 C 0.2033(2) 0.91247(18) 0.43553(6) 0.0170(4) Uani 1 d . . .
C5 C 0.3231(2) 0.95809(18) 0.47082(6) 0.0172(4) Uani 1 d . . .
H5 H 0.2855 0.9059 0.4953 0.021 Uiso 1 calc . . R
C6 C 0.5202(2) 0.93055(17) 0.46433(6) 0.0175(4) Uani 1 d . . .
H6A H 0.5892 0.9605 0.4882 0.021 Uiso 1 calc . . R
H6B H 0.5635 0.9807 0.4404 0.021 Uiso 1 calc . . R
C7 C 0.5465(2) 0.77987(18) 0.45784(6) 0.0180(4) Uani 1 d . . .
H7A H 0.6738 0.7620 0.4518 0.022 Uiso 1 calc . . R
H7B H 0.5155 0.7316 0.4831 0.022 Uiso 1 calc . . R
C8 C 0.4318(2) 0.72593(18) 0.42321(6) 0.0163(4) Uani 1 d . . .
H8 H 0.4710 0.7698 0.3975 0.020 Uiso 1 calc . . R
C9 C 0.2311(2) 0.75843(17) 0.43012(6) 0.0156(3) Uani 1 d . . .
H9 H 0.1965 0.7154 0.4563 0.019 Uiso 1 calc . . R
C10 C 0.1126(2) 0.69533(19) 0.39716(6) 0.0214(4) Uani 1 d . . .
H10A H 0.1353 0.7417 0.3711 0.026 Uiso 1 calc . . R
H10B H -0.0143 0.7097 0.4043 0.026 Uiso 1 calc . . R
C11 C 0.1459(3) 0.54293(19) 0.39155(6) 0.0216(4) Uani 1 d . . .
H11A H 0.1094 0.4943 0.4164 0.026 Uiso 1 calc . . R
H11B H 0.0728 0.5091 0.3688 0.026 Uiso 1 calc . . R
C12 C 0.3437(2) 0.51624(18) 0.38299(6) 0.0173(4) Uani 1 d . . .
C13 C 0.4528(2) 0.57417(18) 0.41862(6) 0.0175(4) Uani 1 d . . .
H13 H 0.4037 0.5327 0.4439 0.021 Uiso 1 calc . . R
C14 C 0.6406(3) 0.51735(19) 0.41294(6) 0.0217(4) Uani 1 d . . .
H14A H 0.7049 0.5129 0.4391 0.026 Uiso 1 calc . . R
H14B H 0.7105 0.5730 0.3938 0.026 Uiso 1 calc . . R
C15 C 0.6086(3) 0.37411(19) 0.39548(6) 0.0225(4) Uani 1 d . . .
H15A H 0.6413 0.3047 0.4156 0.027 Uiso 1 calc . . R
H15B H 0.6806 0.3600 0.3707 0.027 Uiso 1 calc . . R
C16 C 0.4053(3) 0.36739(19) 0.38557(6) 0.0195(4) Uani 1 d . . .
H16 H 0.3456 0.3281 0.4099 0.023 Uiso 1 calc . . R
C17 C 0.3997(3) 0.57417(19) 0.34162(6) 0.0227(4) Uani 1 d . . .
H17A H 0.3247 0.5353 0.3203 0.034 Uiso 1 calc . . GR
H17B H 0.5251 0.5521 0.3364 0.034 Uiso 1 calc . . GR
H17C H 0.3848 0.6720 0.3419 0.034 Uiso 1 calc . . GR
C18 C 0.2440(2) 0.98933(19) 0.39611(6) 0.0211(4) Uani 1 d . . .
H18A H 0.1533 0.9676 0.3757 0.032 Uiso 1 calc . . GR
H18B H 0.3621 0.9632 0.3860 0.032 Uiso 1 calc . . GR
H18C H 0.2424 1.0861 0.4015 0.032 Uiso 1 calc . . GR
C19 C 0.3487(3) 0.28204(19) 0.34969(6) 0.0214(4) Uani 1 d . . .
C20 C 0.4518(3) 0.08444(19) 0.30864(6) 0.0176(4) Uani 1 d . . .
C21 C 0.5868(3) -0.0127(2) 0.30446(6) 0.0203(4) Uani 1 d . . .
C22 C 0.5669(3) -0.1185(2) 0.27715(7) 0.0275(4) Uani 1 d . . .
H22 H 0.6588 -0.1836 0.2745 0.033 Uiso 1 calc . . R
C23 C 0.4140(3) -0.1287(2) 0.25397(7) 0.0294(5) Uani 1 d A . .
H23 H 0.3995 -0.2012 0.2356 0.035 Uiso 1 calc . . R
C24 C 0.2827(3) -0.0323(2) 0.25786(6) 0.0256(4) Uani 1 d . . .
C25 C 0.2990(3) 0.07395(19) 0.28478(6) 0.0211(4) Uani 1 d A . .
H25 H 0.2067 0.1390 0.2869 0.025 Uiso 1 calc . . R
C26 C 0.7542(3) -0.0067(2) 0.32943(6) 0.0243(4) Uani 1 d . . .
C27 C 0.136(2) -0.0178(15) 0.2279(4) 0.036(4) Uani 0.226(4) d A 2 .
C27A C 0.1143(6) -0.0507(5) 0.23303(14) 0.0277(10) Uani 0.774(4) d A 1 .

loop_
_atom_site_aniso_label
_atom_site_aniso_U_11
_atom_site_aniso_U_22
_atom_site_aniso_U_33
_atom_site_aniso_U_23
_atom_site_aniso_U_13
_atom_site_aniso_U_12
F1 0.0209(5) 0.0383(7) 0.0447(8) -0.0031(6) -0.0006(6) -0.0052(5)
F2 0.0277(6) 0.0576(9) 0.0187(6) 0.0001(6) -0.0010(5) 0.0097(6)
F3 0.0311(7) 0.0444(8) 0.0379(7) -0.0113(6) -0.0050(6) 0.0178(6)
F4 0.086(6) 0.065(5) 0.102(7) 0.035(5) -0.079(5) -0.028(5)
F4A 0.0379(11) 0.0499(13) 0.0610(14) -0.0096(11) -0.0094(10) -0.0179(10)
F5 0.060(8) 0.124(10) 0.072(9) -0.074(7) -0.027(6) 0.024(7)
F5A 0.0303(11) 0.127(4) 0.0155(10) -0.0063(16) 0.0005(8) -0.0168(19)
F6 0.037(5) 0.181(11) 0.034(4) -0.026(7) 0.008(4) -0.010(7)
F6A 0.0320(11) 0.0580(14) 0.0515(14) -0.0258(13) -0.0227(10) 0.0120(12)
O1 0.0179(6) 0.0232(8) 0.0558(11) -0.0173(7) 0.0020(7) 0.0021(6)
O2 0.0272(8) 0.0322(8) 0.0524(10) -0.0226(8) -0.0150(8) 0.0097(7)
N1 0.0147(7) 0.0157(7) 0.0299(9) -0.0068(6) -0.0013(7) -0.0033(6)
N2 0.0184(7) 0.0160(7) 0.0192(8) -0.0031(6) -0.0002(6) -0.0017(6)
C1 0.0163(9) 0.0210(9) 0.0302(10) -0.0069(8) 0.0028(8) 0.0001(8)
C2 0.0128(8) 0.0221(9) 0.0319(10) -0.0022(8) 0.0023(8) 0.0010(7)
C3 0.0147(8) 0.0181(9) 0.0252(9) 0.0008(8) 0.0002(7) -0.0018(7)
C4 0.0153(8) 0.0162(8) 0.0195(9) -0.0007(7) 0.0011(7) 0.0004(7)
C5 0.0144(8) 0.0151(8) 0.0221(9) -0.0024(7) 0.0012(7) -0.0002(7)
C6 0.0124(8) 0.0168(8) 0.0234(9) -0.0035(7) -0.0008(7) -0.0016(7)
C7 0.0155(8) 0.0167(8) 0.0219(9) -0.0043(7) -0.0026(7) -0.0003(7)
C8 0.0152(8) 0.0149(8) 0.0188(9) -0.0018(7) -0.0019(7) -0.0013(7)
C9 0.0140(7) 0.0142(8) 0.0185(9) -0.0028(7) 0.0007(7) -0.0017(7)
C10 0.0153(8) 0.0206(9) 0.0284(10) -0.0087(8) -0.0040(8) 0.0020(7)
C11 0.0165(8) 0.0183(9) 0.0299(10) -0.0075(8) -0.0013(8) -0.0024(7)
C12 0.0178(8) 0.0149(8) 0.0191(9) -0.0032(7) -0.0004(7) -0.0008(7)
C13 0.0145(8) 0.0178(8) 0.0202(9) -0.0020(7) -0.0006(7) -0.0012(7)
C14 0.0185(8) 0.0194(9) 0.0272(10) -0.0072(8) -0.0039(8) 0.0041(8)
C15 0.0212(9) 0.0193(9) 0.0270(10) -0.0060(8) -0.0055(8) 0.0038(7)
C16 0.0196(8) 0.0161(9) 0.0227(9) -0.0016(7) 0.0000(7) 0.0005(7)
C17 0.0262(9) 0.0211(9) 0.0208(9) -0.0017(8) -0.0013(8) -0.0005(8)
C18 0.0218(8) 0.0190(9) 0.0225(9) 0.0013(8) 0.0012(7) -0.0012(7)
C19 0.0216(9) 0.0156(8) 0.0271(10) -0.0029(8) -0.0010(8) -0.0011(8)
C20 0.0209(9) 0.0161(8) 0.0159(8) -0.0013(7) 0.0018(7) -0.0026(7)
C21 0.0215(8) 0.0212(9) 0.0183(9) 0.0000(7) 0.0022(7) 0.0001(8)
C22 0.0286(10) 0.0264(11) 0.0276(11) -0.0064(9) 0.0024(9) 0.0048(8)
C23 0.0325(11) 0.0284(11) 0.0274(11) -0.0128(9) -0.0014(9) -0.0012(9)
C24 0.0264(9) 0.0295(11) 0.0209(9) -0.0055(8) -0.0003(8) -0.0030(9)
C25 0.0214(9) 0.0214(9) 0.0205(9) -0.0031(8) 0.0016(8) -0.0009(7)
C26 0.0234(9) 0.0283(10) 0.0213(10) -0.0037(8) 0.0030(8) 0.0042(8)
C27 0.030(6) 0.040(8) 0.038(7) -0.012(6) 0.008(5) -0.015(5)
C27A 0.0238(18) 0.038(2) 0.0216(17) -0.0121(15) 0.0000(14) -0.0053(16)

loop_
_atom_type_symbol
_atom_type_description
_atom_type_scat_dispersion_real
_atom_type_scat_dispersion_imag
_atom_type_scat_source
C C 0.0181 0.0091 'International Tables Vol C Tables 4.2.6.8 and 6.1.1.4'
H H 0.0000 0.0000 'International Tables Vol C Tables 4.2.6.8 and 6.1.1.4'
F F 0.0727 0.0534 'International Tables Vol C Tables 4.2.6.8 and 6.1.1.4'
N N 0.0311 0.0180 'International Tables Vol C Tables 4.2.6.8 and 6.1.1.4'
O O 0.0492 0.0322 'International Tables Vol C Tables 4.2.6.8 and 6.1.1.4'

loop_
_geom_angle_atom_site_label_1
_geom_angle_atom_site_label_2
_geom_angle_atom_site_label_3
_geom_angle
C1 N1 H1 118.3(16)
C1 N1 C5 121.67(16)
C5 N1 H1 119.3(16)
C19 N2 H2 116.1
C19 N2 C20 127.89(17)
C20 N2 H2 116.1
O1 C1 N1 122.18(18)
O1 C1 C2 122.03(18)
N1 C1 C2 115.76(16)
C1 C2 H2A 119.5
C3 C2 C1 121.03(17)
C3 C2 H2A 119.5
C2 C3 H3 119.2
C2 C3 C4 121.59(17)
C4 C3 H3 119.2
C3 C4 C5 105.54(15)
C3 C4 C9 114.13(15)
C3 C4 C18 106.02(15)
C5 C4 C9 107.42(14)
C5 C4 C18 112.23(15)
C18 C4 C9 111.44(15)
N1 C5 C4 110.67(15)
N1 C5 H5 107.1
N1 C5 C6 110.50(15)
C4 C5 H5 107.1
C6 C5 C4 113.99(15)
C6 C5 H5 107.1
C5 C6 H6A 109.9
C5 C6 H6B 109.9
C5 C6 C7 108.83(14)
H6A C6 H6B 108.3
C7 C6 H6A 109.9
C7 C6 H6B 109.9
C6 C7 H7A 109.2
C6 C7 H7B 109.2
H7A C7 H7B 107.9
C8 C7 C6 112.20(15)
C8 C7 H7A 109.2
C8 C7 H7B 109.2
C7 C8 H8 108.5
C7 C8 C9 111.11(15)
C9 C8 H8 108.5
C13 C8 C7 111.38(15)
C13 C8 H8 108.5
C13 C8 C9 108.66(14)
C4 C9 H9 106.7
C8 C9 C4 110.55(14)
C8 C9 H9 106.7
C10 C9 C4 113.96(15)
C10 C9 C8 111.63(14)
C10 C9 H9 106.7
C9 C10 H10A 109.0
C9 C10 H10B 109.0
C9 C10 C11 113.07(16)
H10A C10 H10B 107.8
C11 C10 H10A 109.0
C11 C10 H10B 109.0
C10 C11 H11A 109.6
C10 C11 H11B 109.6
H11A C11 H11B 108.1
C12 C11 C10 110.36(15)
C12 C11 H11A 109.6
C12 C11 H11B 109.6
C11 C12 C13 107.80(15)
C11 C12 C16 116.25(16)
C11 C12 C17 111.21(16)
C13 C12 C16 99.06(14)
C17 C12 C13 113.10(16)
C17 C12 C16 108.96(15)
C8 C13 C12 113.02(15)
C8 C13 H13 106.7
C8 C13 C14 118.25(15)
C12 C13 H13 106.7
C14 C13 C12 104.76(15)
C14 C13 H13 106.7
C13 C14 H14A 110.9
C13 C14 H14B 110.9
C13 C14 C15 104.06(15)
H14A C14 H14B 109.0
C15 C14 H14A 110.9
C15 C14 H14B 110.9
C14 C15 H15A 110.6
C14 C15 H15B 110.6
C14 C15 C16 105.51(15)
H15A C15 H15B 108.8
C16 C15 H15A 110.6
C16 C15 H15B 110.6
C12 C16 C15 105.09(15)
C12 C16 H16 106.5
C15 C16 H16 106.5
C19 C16 C12 114.07(16)
C19 C16 C15 117.42(16)
C19 C16 H16 106.5
C12 C17 H17A 109.5
C12 C17 H17B 109.5
C12 C17 H17C 109.5
H17A C17 H17B 109.5
H17A C17 H17C 109.5
H17B C17 H17C 109.5
C4 C18 H18A 109.5
C4 C18 H18B 109.5
C4 C18 H18C 109.5
H18A C18 H18B 109.5
H18A C18 H18C 109.5
H18B C18 H18C 109.5
O2 C19 N2 122.73(18)
O2 C19 C16 122.23(18)
N2 C19 C16 114.97(17)
C21 C20 N2 119.18(17)
C25 C20 N2 121.90(17)
C25 C20 C21 118.91(17)
C20 C21 C26 121.29(17)
C22 C21 C20 120.42(18)
C22 C21 C26 118.28(18)
C21 C22 H22 119.9
C23 C22 C21 120.2(2)
C23 C22 H22 119.9
C22 C23 H23 120.4
C24 C23 C22 119.20(19)
C24 C23 H23 120.4
C23 C24 C25 121.8(2)
C23 C24 C27 122.2(7)
C23 C24 C27A 117.3(2)
C25 C24 C27 114.7(6)
C25 C24 C27A 120.8(2)
C27 C24 C27A 15.4(6)
C20 C25 H25 120.3
C24 C25 C20 119.46(18)
C24 C25 H25 120.3
F1 C26 F2 105.32(17)
F1 C26 C21 112.56(17)
F2 C26 C21 111.54(16)
F3 C26 F1 106.96(16)
F3 C26 F2 106.16(17)
F3 C26 C21 113.73(17)
F4 C27 F6 109.0(14)
F4 C27 C24 121.2(11)
F5 C27 F4 101.6(13)
F5 C27 F6 97.8(14)
F5 C27 C24 113.9(13)
F6 C27 C24 110.6(11)
F4A C27A C24 112.7(3)
F5A C27A F4A 106.1(3)
F5A C27A C24 109.4(4)
F6A C27A F4A 105.8(4)
F6A C27A F5A 109.5(4)
F6A C27A C24 113.0(3)

loop_
_geom_bond_atom_site_label_1
_geom_bond_atom_site_label_2
_geom_bond_distance
F1 C26 1.340(3)
F2 C26 1.357(2)
F3 C26 1.327(2)
F4 C27 1.301(13)
F4A C27A 1.335(6)
F5 C27 1.301(14)
F5A C27A 1.332(5)
F6 C27 1.307(13)
F6A C27A 1.321(5)
O1 C1 1.241(2)
O2 C19 1.215(3)
N1 H1 0.862(17)
N1 C1 1.334(2)
N1 C5 1.459(2)
N2 H2 0.8800
N2 C19 1.385(2)
N2 C20 1.410(2)
C1 C2 1.486(3)
C2 H2A 0.9500
C2 C3 1.333(3)
C3 H3 0.9500
C3 C4 1.517(2)
C4 C5 1.539(3)
C4 C9 1.558(2)
C4 C18 1.541(3)
C5 H5 1.0000
C5 C6 1.516(2)
C6 H6A 0.9900
C6 H6B 0.9900
C6 C7 1.528(2)
C7 H7A 0.9900
C7 H7B 0.9900
C7 C8 1.528(2)
C8 H8 1.0000
C8 C9 1.554(2)
C8 C13 1.527(2)
C9 H9 1.0000
C9 C10 1.539(3)
C10 H10A 0.9900
C10 H10B 0.9900
C10 C11 1.549(2)
C11 H11A 0.9900
C11 H11B 0.9900
C11 C12 1.531(3)
C12 C13 1.544(3)
C12 C16 1.554(2)
C12 C17 1.541(3)
C13 H13 1.0000
C13 C14 1.528(2)
C14 H14A 0.9900
C14 H14B 0.9900
C14 C15 1.557(3)
C15 H15A 0.9900
C15 H15B 0.9900
C15 C16 1.558(3)
C16 H16 1.0000
C16 C19 1.519(3)
C17 H17A 0.9800
C17 H17B 0.9800
C17 H17C 0.9800
C18 H18A 0.9800
C18 H18B 0.9800
C18 H18C 0.9800
C20 C21 1.405(3)
C20 C25 1.393(3)
C21 C22 1.395(3)
C21 C26 1.502(3)
C22 H22 0.9500
C22 C23 1.381(3)
C23 H23 0.9500
C23 C24 1.380(3)
C24 C25 1.388(3)
C24 C27 1.486(14)
C24 C27A 1.515(4)
C25 H25 0.9500

loop_
_geom_hbond_atom_site_label_D
_geom_hbond_atom_site_label_H
_geom_hbond_atom_site_label_A
_geom_hbond_distance_DH
_geom_hbond_distance_HA
_geom_hbond_distance_DA
_geom_hbond_angle_DHA
_geom_hbond_site_symmetry_A
N1 H1 O1 0.862(17) 1.940(17) 2.794(2) 171(2) 3_576
N2 H2 F1 0.88 2.28 2.905(2) 128.0 .
N2 H2 F2 0.88 2.44 2.931(2) 115.4 .

loop_
_geom_torsion_atom_site_label_1
_geom_torsion_atom_site_label_2
_geom_torsion_atom_site_label_3
_geom_torsion_atom_site_label_4
_geom_torsion
O1 C1 C2 C3 163.0(2)
N1 C1 C2 C3 -15.0(3)
N1 C5 C6 C7 176.14(15)
N2 C20 C21 C22 179.15(18)
N2 C20 C21 C26 0.0(3)
N2 C20 C25 C24 -179.14(18)
C1 N1 C5 C4 45.4(2)
C1 N1 C5 C6 172.64(18)
C1 C2 C3 C4 0.0(3)
C2 C3 C4 C5 33.7(2)
C2 C3 C4 C9 151.47(19)
C2 C3 C4 C18 -85.5(2)
C3 C4 C5 N1 -53.34(19)
C3 C4 C5 C6 -178.63(15)
C3 C4 C9 C8 -172.93(15)
C3 C4 C9 C10 60.4(2)
C4 C5 C6 C7 -58.5(2)
C4 C9 C10 C11 178.53(16)
C5 N1 C1 O1 172.6(2)
C5 N1 C1 C2 -9.5(3)
C5 C4 C9 C8 -56.29(19)
C5 C4 C9 C10 177.03(15)
C5 C6 C7 C8 55.3(2)
C6 C7 C8 C9 -55.8(2)
C6 C7 C8 C13 -177.09(16)
C7 C8 C9 C4 56.4(2)
C7 C8 C9 C10 -175.62(15)
C7 C8 C13 C12 -178.09(16)
C7 C8 C13 C14 -55.2(2)
C8 C9 C10 C11 52.4(2)
C8 C13 C14 C15 -161.98(16)
C9 C4 C5 N1 -175.49(14)
C9 C4 C5 C6 59.22(19)
C9 C8 C13 C12 59.2(2)
C9 C8 C13 C14 -177.94(16)
C9 C10 C11 C12 -55.2(2)
C10 C11 C12 C13 57.6(2)
C10 C11 C12 C16 167.63(16)
C10 C11 C12 C17 -66.9(2)
C11 C12 C13 C8 -62.2(2)
C11 C12 C13 C14 167.75(16)
C11 C12 C16 C15 -154.79(16)
C11 C12 C16 C19 75.2(2)
C12 C13 C14 C15 -35.06(19)
C12 C16 C19 O2 -41.3(3)
C12 C16 C19 N2 141.57(17)
C13 C8 C9 C4 179.29(15)
C13 C8 C9 C10 -52.7(2)
C13 C12 C16 C15 -39.72(18)
C13 C12 C16 C19 -169.72(16)
C13 C14 C15 C16 9.2(2)
C14 C15 C16 C12 19.5(2)
C14 C15 C16 C19 147.51(17)
C15 C16 C19 O2 -164.9(2)
C15 C16 C19 N2 18.0(3)
C16 C12 C13 C8 176.39(15)
C16 C12 C13 C14 46.31(18)
C17 C12 C13 C8 61.2(2)
C17 C12 C13 C14 -68.88(19)
C17 C12 C16 C15 78.63(18)
C17 C12 C16 C19 -51.4(2)
C18 C4 C5 N1 61.7(2)
C18 C4 C5 C6 -63.6(2)
C18 C4 C9 C8 67.02(19)
C18 C4 C9 C10 -59.7(2)
C19 N2 C20 C21 -169.74(18)
C19 N2 C20 C25 10.0(3)
C20 N2 C19 O2 -7.0(3)
C20 N2 C19 C16 170.10(17)
C20 C21 C22 C23 0.0(3)
C20 C21 C26 F1 -57.8(2)
C20 C21 C26 F2 60.3(3)
C20 C21 C26 F3 -179.68(17)
C21 C20 C25 C24 0.6(3)
C21 C22 C23 C24 0.7(3)
C22 C21 C26 F1 122.9(2)
C22 C21 C26 F2 -118.9(2)
C22 C21 C26 F3 1.1(3)
C22 C23 C24 C25 -0.7(3)
C22 C23 C24 C27 165.5(6)
C22 C23 C24 C27A -177.7(3)
C23 C24 C25 C20 0.0(3)
C23 C24 C27 F4 -115.3(13)
C23 C24 C27 F5 6.4(15)
C23 C24 C27 F6 115.3(13)
C23 C24 C27A F4A 56.7(4)
C23 C24 C27A F5A -61.1(5)
C23 C24 C27A F6A 176.7(3)
C25 C20 C21 C22 -0.6(3)
C25 C20 C21 C26 -179.84(18)
C25 C24 C27 F4 51.9(15)
C25 C24 C27 F5 173.5(11)
C25 C24 C27 F6 -77.5(13)
C25 C24 C27A F4A -120.3(3)
C25 C24 C27A F5A 122.0(3)
C25 C24 C27A F6A -0.3(5)
C26 C21 C22 C23 179.2(2)
C27 C24 C25 C20 -167.2(6)
C27 C24 C27A F4A 169(3)
C27 C24 C27A F5A 52(3)
C27 C24 C27A F6A -71(3)
C27A C24 C25 C20 176.9(3)
C27A C24 C27 F4 169(4)
C27A C24 C27 F5 -69(3)
C27A C24 C27 F6 40(2)
